data_7206335
loop_
_publ_author_name
'Zhai, Quan-Guo'
'Niu, Jing-Ping'
'Li, Shu-Ni'
'Jiang, Yu-Cheng'
'Hu, Man-Cheng'
'Batten, Stuart R.'

_publ_section_title
;
 An unusual uninodal 10-connected self-penetrating network built from
 sixteen-nuclear hybrid cadmium clusters
;
_journal_issue 14
_journal_name_full CrystEngComm
_journal_page_first 4508
_journal_paper_doi 10.1039/c1ce05462g
_journal_volume 13
_journal_year 2011
_chemical_formula_moiety 'C24 H22 Cd8 F3 N35 S2'
_chemical_formula_sum 'C24 H22 Cd8 F3 N35 S2'
_chemical_formula_weight 1821.09
_chemical_name_systematic
;
?
;
_space_group_IT_number 136
_symmetry_cell_setting tetragonal
_symmetry_space_group_name_Hall '-P 4n 2n'
_symmetry_space_group_name_H-M 'P 42/m n m'
_atom_sites_solution_hydrogens geom
_atom_sites_solution_primary direct
_atom_sites_solution_secondary difmap
_audit_creation_method SHELXL-97
_cell_angle_alpha 90.00
_cell_angle_beta 90.00
_cell_angle_gamma 90.00
_cell_formula_units_Z 4
_cell_length_a 17.8722(8)
_cell_length_b 17.8722(8)
_cell_length_c 14.3521(13)
_cell_measurement_reflns_used 7004
_cell_measurement_temperature 293(2)
_cell_measurement_theta_max 27.4835
_cell_measurement_theta_min 3.0585
_cell_volume 4584.3(5)
_computing_cell_refinement SAINT
_computing_data_collection SMART
_computing_data_reduction SAINT
_computing_molecular_graphics 'Bruker SHELXTL'
_computing_publication_material 'Bruker SHELXTL'
_computing_structure_refinement 'SHELXL-97 (Sheldrick, 1997)'
_computing_structure_solution 'SHELXS-97 (Sheldrick, 1990)'
_diffrn_ambient_temperature 293(2)
_diffrn_detector_area_resol_mean 14.6306
_diffrn_measured_fraction_theta_full 0.996
_diffrn_measured_fraction_theta_max 0.996
_diffrn_measurement_device_type 'SMART CCD'
_diffrn_measurement_method dtprofit.ref
_diffrn_radiation_monochromator graphite
_diffrn_radiation_source 'fine-focus sealed tube'
_diffrn_radiation_type MoK\a
_diffrn_radiation_wavelength 0.71073
_diffrn_reflns_av_R_equivalents 0.0406
_diffrn_reflns_av_sigmaI/netI 0.0606
_diffrn_reflns_limit_h_max 21
_diffrn_reflns_limit_h_min -21
_diffrn_reflns_limit_k_max 21
_diffrn_reflns_limit_k_min -21
_diffrn_reflns_limit_l_max 11
_diffrn_reflns_limit_l_min -17
_diffrn_reflns_number 27955
_diffrn_reflns_theta_full 24.99
_diffrn_reflns_theta_max 24.99
_diffrn_reflns_theta_min 3.22
_exptl_absorpt_coefficient_mu 3.807
_exptl_absorpt_correction_T_max 0.6580
_exptl_absorpt_correction_T_min 0.5164
_exptl_absorpt_correction_type multi-scan
_exptl_absorpt_process_details SADABS
_exptl_crystal_colour colorless
_exptl_crystal_density_diffrn 2.639
_exptl_crystal_density_method 'not measured'
_exptl_crystal_description block
_exptl_crystal_F_000 3416
_exptl_crystal_size_max 0.20
_exptl_crystal_size_mid 0.18
_exptl_crystal_size_min 0.12
_refine_diff_density_max 2.514
_refine_diff_density_min -1.512
_refine_diff_density_rms 0.183
_refine_ls_extinction_method none
_refine_ls_goodness_of_fit_ref 1.068
_refine_ls_hydrogen_treatment constr
_refine_ls_matrix_type full
_refine_ls_number_parameters 187
_refine_ls_number_reflns 2208
_refine_ls_number_restraints 66
_refine_ls_restrained_S_all 1.096
_refine_ls_R_factor_all 0.0628
_refine_ls_R_factor_gt 0.0415
_refine_ls_shift/su_max 0.000
_refine_ls_shift/su_mean 0.000
_refine_ls_structure_factor_coef Fsqd
_refine_ls_weighting_details 'calc w=1/[\s^2^(Fo^2^)+(0.0331P)^2^+0.0000P] where P=(Fo^2^+2Fc^2^)/3'
_refine_ls_weighting_scheme calc
_refine_ls_wR_factor_gt 0.0881
_refine_ls_wR_factor_ref 0.0986
_reflns_number_gt 1630
_reflns_number_total 2208
_reflns_threshold_expression >2sigma(I)
_cod_data_source_file c1ce05462g.txt
_cod_data_source_block I
_cod_depositor_comments
;
The following automatic conversions were performed:

'_symmetry_cell_setting' value 'Tetragonal' changed to 'tetragonal'
according to /home/saulius/struct/CIF-dictionaries/cif_core.dic
dictionary named 'cif_core.dic' version 2.4.1 from
2010-06-29.

'_exptl_absorpt_correction_type' value 'Multi-scan'
changed to 'multi-scan' according to
/home/saulius/struct/CIF-dictionaries/cif_core.dic dictionary named
'cif_core.dic' version 2.4.1 from 2010-06-29.

Automatic conversion script
Id: cif_fix_values 1715 2011-07-08 13:25:40Z adriana 
;
_cod_original_sg_symbol_Hall -P4n2n
_cod_original_sg_symbol_H-M P4(2)/mnm
_cod_database_code 7206335

loop_
_symmetry_equiv_pos_as_xyz
'x, y, z'
'-x, -y, z'
'-y+1/2, x+1/2, z+1/2'
'y+1/2, -x+1/2, z+1/2'
'-x+1/2, y+1/2, -z+1/2'
'x+1/2, -y+1/2, -z+1/2'
'y, x, -z'
'-y, -x, -z'
'-x, -y, -z'
'x, y, -z'
'y-1/2, -x-1/2, -z-1/2'
'-y-1/2, x-1/2, -z-1/2'
'x-1/2, -y-1/2, z-1/2'
'-x-1/2, y-1/2, z-1/2'
'-y, -x, z'
'y, x, z'

loop_
_atom_site_label
_atom_site_type_symbol
_atom_site_fract_x
_atom_site_fract_y
_atom_site_fract_z
_atom_site_U_iso_or_equiv
_atom_site_adp_type
_atom_site_occupancy
_atom_site_symmetry_multiplicity
_atom_site_calc_flag
_atom_site_refinement_flags
_atom_site_disorder_assembly
_atom_site_disorder_group
Cd1 Cd 0.0000 0.0000 0.13005(8) 0.0201(3) Uani 1 4 d S . .
Cd2 Cd 0.32911(3) 0.15521(3) 0.13230(4) 0.02240(19) Uani 1 1 d . . .
Cd3 Cd 0.46095(5) 0.28826(5) 0.0000 0.0250(2) Uani 1 2 d S . .
Cd4 Cd 0.1722(14) -0.1722(14) 0.0000 0.0272(6) Uani 0.081(7) 4 d SP . .
Cd4' Cd 0.14457(13) -0.14457(13) 0.0000 0.0272(6) Uani 0.919(7) 4 d SP . .
S1 S 0.3703(2) 0.0432(2) 0.0000 0.0465(10) Uani 1 2 d S . .
F1 F 0.0611(3) -0.0611(3) 0.0000 0.025(2) Uani 1 4 d S . .
F2 F 0.3472(4) 0.2260(4) 0.0000 0.0336(18) Uani 1 2 d S . .
C1 C -0.1165(5) 0.0359(6) 0.3059(7) 0.047(3) Uani 1 1 d . . .
H1A H -0.1460 -0.0048 0.2892 0.056 Uiso 1 1 calc R . .
C2 C 0.1634(4) 0.0813(4) 0.1181(6) 0.026(2) Uani 1 1 d . . .
H2A H 0.1874 0.0351 0.1176 0.032 Uiso 1 1 calc R . .
C3 C 0.5649(5) 0.2143(5) 0.1719(6) 0.035(2) Uani 1 1 d . . .
H3A H 0.6064 0.2424 0.1542 0.042 Uiso 1 1 calc R . .
C4 C 0.2996(8) -0.0187(9) 0.0000 0.044(4) Uani 1 2 d S . .
C5 C 0.2379(6) -0.1554(5) -0.1893(7) 0.047(3) Uani 1 1 d . . .
H5A H 0.2673 -0.1147 -0.1724 0.056 Uiso 1 1 calc R . .
C6 C 0.4936(5) 0.1441(5) 0.2448(6) 0.030(2) Uani 1 1 d . . .
H6A H 0.4743 0.1122 0.2900 0.036 Uiso 1 1 calc R . .
C7 C 0.6037(6) 0.3963(6) 0.0000 0.047(4) Uani 1 4 d SDU . .
H7 H 0.5669 0.4331 0.0000 0.057 Uiso 1 4 calc SR A 1
C8 C 0.6539(6) 0.2963(6) 0.0000 0.080(3) Uani 0.50 2 d SPU B 1
H8 H 0.6614 0.2448 0.0000 0.097 Uiso 0.50 2 calc SPR B 1
N10 N 0.6539(6) 0.2963(6) 0.0000 0.080(3) Uani 0.50 2 d SPDU B 2
N1 N -0.0624(4) 0.0624(4) 0.2516(7) 0.032(3) Uani 1 2 d S . .
N2 N -0.1249(4) 0.0717(4) 0.3852(5) 0.037(2) Uani 1 1 d . . .
N3 N 0.0886(3) 0.0886(3) 0.1203(7) 0.024(2) Uani 1 2 d S . .
N4 N 0.2491(7) -0.0587(6) 0.0000 0.042(3) Uani 1 2 d S . .
N5 N 0.1998(4) 0.1458(4) 0.1167(5) 0.0262(17) Uani 1 1 d . . .
N6 N 0.4563(4) 0.1638(4) 0.1692(5) 0.0306(18) Uani 1 1 d . . .
N7 N 0.5036(4) 0.2105(4) 0.1215(5) 0.0341(19) Uani 1 1 d . . .
N8 N 0.5628(4) 0.1752(4) 0.2500(5) 0.0341(19) Uani 1 1 d . . .
N9 N 0.5871(6) 0.3323(6) 0.0000 0.075(3) Uani 1 2 d SDU B .
N11 N 0.1809(5) -0.1809(5) -0.1368(7) 0.038(3) Uani 1 2 d S . .
N12 N 0.2478(4) -0.1934(4) -0.2661(5) 0.037(2) Uani 1 1 d . . .

loop_
_atom_site_aniso_label
_atom_site_aniso_U_11
_atom_site_aniso_U_22
_atom_site_aniso_U_33
_atom_site_aniso_U_23
_atom_site_aniso_U_13
_atom_site_aniso_U_12
Cd1 0.0211(4) 0.0211(4) 0.0181(6) 0.000 0.000 -0.0047(5)
Cd2 0.0215(4) 0.0253(4) 0.0204(4) 0.0021(3) -0.0006(3) -0.0006(3)
Cd3 0.0292(5) 0.0276(5) 0.0183(5) 0.000 0.000 0.0002(4)
Cd4 0.0302(9) 0.0302(9) 0.0210(7) 0.000 0.000 0.0009(10)
Cd4' 0.0302(9) 0.0302(9) 0.0210(7) 0.000 0.000 0.0009(10)
S1 0.056(3) 0.046(2) 0.038(2) 0.000 0.000 -0.0102(19)
F1 0.029(3) 0.029(3) 0.016(5) 0.000 0.000 0.004(4)
F2 0.040(4) 0.035(4) 0.025(4) 0.000 0.000 -0.005(3)
C1 0.047(6) 0.061(7) 0.032(6) -0.020(5) 0.014(5) -0.023(5)
C2 0.025(5) 0.020(5) 0.034(5) -0.002(4) 0.005(4) -0.001(4)
C3 0.031(5) 0.039(6) 0.035(6) 0.012(5) -0.007(5) -0.002(4)
C4 0.052(10) 0.062(10) 0.017(7) 0.000 0.000 0.005(8)
C5 0.051(7) 0.044(6) 0.045(7) -0.020(5) 0.008(6) -0.017(5)
C6 0.025(5) 0.034(5) 0.032(5) 0.003(4) -0.008(4) 0.007(4)
C7 0.058(5) 0.058(5) 0.026(7) 0.000 0.000 -0.027(6)
C8 0.089(6) 0.085(6) 0.067(6) 0.000 0.000 0.012(5)
N10 0.089(6) 0.085(6) 0.067(6) 0.000 0.000 0.012(5)
N1 0.031(4) 0.031(4) 0.032(6) -0.009(4) 0.009(4) -0.002(5)
N2 0.037(5) 0.045(5) 0.028(4) -0.009(4) 0.010(4) -0.005(3)
N3 0.021(3) 0.021(3) 0.028(6) 0.002(3) 0.002(3) -0.003(4)
N4 0.051(8) 0.028(6) 0.047(8) 0.000 0.000 -0.028(6)
N5 0.019(4) 0.030(4) 0.030(4) -0.003(3) 0.003(3) 0.000(3)
N6 0.025(4) 0.039(5) 0.027(4) 0.006(4) -0.001(4) 0.000(3)
N7 0.033(5) 0.042(5) 0.027(4) 0.004(4) -0.005(4) 0.004(4)
N8 0.038(5) 0.029(4) 0.036(5) 0.007(4) -0.009(4) -0.005(4)
N9 0.089(6) 0.074(6) 0.063(6) 0.000 0.000 0.013(6)
N11 0.042(4) 0.042(4) 0.030(6) -0.013(4) 0.013(4) -0.016(5)
N12 0.033(5) 0.043(5) 0.036(5) -0.009(4) 0.010(4) -0.004(4)

loop_
_atom_type_symbol
_atom_type_description
_atom_type_scat_dispersion_real
_atom_type_scat_dispersion_imag
_atom_type_scat_source
C C 0.0033 0.0016 'International Tables Vol C Tables 4.2.6.8 and 6.1.1.4'
H H 0.0000 0.0000 'International Tables Vol C Tables 4.2.6.8 and 6.1.1.4'
N N 0.0061 0.0033 'International Tables Vol C Tables 4.2.6.8 and 6.1.1.4'
F F 0.0171 0.0103 'International Tables Vol C Tables 4.2.6.8 and 6.1.1.4'
Cd Cd -0.8075 1.2024 'International Tables Vol C Tables 4.2.6.8 and 6.1.1.4'
S S 0.1246 0.1234 'International Tables Vol C Tables 4.2.6.8 and 6.1.1.4'

loop_
_geom_angle_atom_site_label_1
_geom_angle_atom_site_label_2
_geom_angle_atom_site_label_3
_geom_angle
_geom_angle_site_symmetry_1
_geom_angle_site_symmetry_3
_geom_angle_publ_flag
N3 Cd1 N3 172.9(5) . 2 ?
N3 Cd1 N1 92.65(19) . . ?
N3 Cd1 N1 92.65(19) 2 . ?
N3 Cd1 N1 92.65(19) . 2 ?
N3 Cd1 N1 92.65(19) 2 2 ?
N1 Cd1 N1 84.3(5) . 2 ?
N3 Cd1 F1 87.25(19) . 9 ?
N3 Cd1 F1 87.25(19) 2 9 ?
N1 Cd1 F1 98.3(3) . 9 ?
N1 Cd1 F1 177.5(3) 2 9 ?
N3 Cd1 F1 87.25(19) . . ?
N3 Cd1 F1 87.25(19) 2 . ?
N1 Cd1 F1 177.5(3) . . ?
N1 Cd1 F1 98.3(3) 2 . ?
F1 Cd1 F1 79.2(3) 9 . ?
N12 Cd2 F2 97.7(2) 4 . ?
N12 Cd2 N5 86.7(2) 4 . ?
F2 Cd2 N5 95.7(2) . . ?
N12 Cd2 N6 88.7(3) 4 . ?
F2 Cd2 N6 90.8(2) . . ?
N5 Cd2 N6 172.5(2) . . ?
N12 Cd2 N8 93.9(3) 4 12_656 ?
F2 Cd2 N8 167.7(2) . 12_656 ?
N5 Cd2 N8 89.2(2) . 12_656 ?
N6 Cd2 N8 85.2(2) . 12_656 ?
N12 Cd2 S1 174.1(2) 4 . ?
F2 Cd2 S1 78.49(16) . . ?
N5 Cd2 S1 98.11(18) . . ?
N6 Cd2 S1 86.9(2) . . ?
N8 Cd2 S1 89.6(2) 12_656 . ?
F2 Cd3 N2 95.8(2) . 3_554 ?
F2 Cd3 N2 95.8(2) . 12_666 ?
N2 Cd3 N2 89.6(4) 3_554 12_666 ?
F2 Cd3 N7 90.0(2) . 10 ?
N2 Cd3 N7 87.2(3) 3_554 10 ?
N2 Cd3 N7 173.6(3) 12_666 10 ?
F2 Cd3 N7 90.0(2) . . ?
N2 Cd3 N7 173.6(3) 3_554 . ?
N2 Cd3 N7 87.2(3) 12_666 . ?
N7 Cd3 N7 95.5(4) 10 . ?
F2 Cd3 N9 170.5(3) . . ?
N2 Cd3 N9 90.9(3) 3_554 . ?
N2 Cd3 N9 90.9(3) 12_666 . ?
N7 Cd3 N9 83.6(3) 10 . ?
N7 Cd3 N9 83.6(3) . . ?
Cd4' Cd4 N11 96.4(11) . . ?
Cd4' Cd4 N11 96.4(11) . 10 ?
N11 Cd4 N11 167(2) . 10 ?
Cd4' Cd4 N4 79.1(8) . 15 ?
N11 Cd4 N4 91.20(13) . 15 ?
N11 Cd4 N4 91.20(13) 10 15 ?
Cd4' Cd4 N4 79.1(8) . . ?
N11 Cd4 N4 91.20(13) . . ?
N11 Cd4 N4 91.20(13) 10 . ?
N4 Cd4 N4 158.2(17) 15 . ?
Cd4 Cd4' F1 180(3) . . ?
Cd4 Cd4' N11 65.0(3) . . ?
F1 Cd4' N11 115.0(3) . . ?
Cd4 Cd4' N11 65.0(3) . 10 ?
F1 Cd4' N11 115.1(3) . 10 ?
N11 Cd4' N11 129.9(6) . 10 ?
Cd4 Cd4' N4 84.4(3) . 15 ?
F1 Cd4' N4 95.6(3) . 15 ?
N11 Cd4' N4 87.63(13) . 15 ?
N11 Cd4' N4 87.63(13) 10 15 ?
Cd4 Cd4' N4 84.4(3) . . ?
F1 Cd4' N4 95.6(3) . . ?
N11 Cd4' N4 87.63(13) . . ?
N11 Cd4' N4 87.63(13) 10 . ?
N4 Cd4' N4 168.8(6) 15 . ?
C4 S1 Cd2 105.5(4) . 10 ?
C4 S1 Cd2 105.5(4) . . ?
Cd2 S1 Cd2 83.36(11) 10 . ?
Cd4' F1 Cd1 129.62(16) . 9 ?
Cd4' F1 Cd1 129.62(16) . . ?
Cd1 F1 Cd1 100.8(3) 9 . ?
Cd2 F2 Cd2 111.0(3) 10 . ?
Cd2 F2 Cd3 112.75(19) 10 . ?
Cd2 F2 Cd3 112.75(19) . . ?
N2 C1 N1 114.6(9) . . ?
N2 C1 C1 74.7(5) . 15 ?
N1 C1 C1 39.9(5) . 15 ?
N2 C1 H1A 122.7 . . ?
N1 C1 H1A 122.7 . . ?
C1 C1 H1A 162.5 15 . ?
N5 C2 N3 113.8(7) . . ?
N5 C2 H2A 123.1 . . ?
N3 C2 H2A 123.1 . . ?
N7 C3 N8 114.5(8) . . ?
N7 C3 H3A 122.8 . . ?
N8 C3 H3A 122.8 . . ?
N4 C4 S1 177.2(14) . . ?
N12 C5 N11 113.5(9) . . ?
N12 C5 H5A 123.2 . . ?
N11 C5 H5A 123.2 . . ?
N6 C6 N8 113.3(8) . . ?
N6 C6 H6A 123.3 . . ?
N8 C6 H6A 123.3 . . ?
N9 C7 N9 119.1(13) . 15_665 ?
N9 C7 C8 77.9(8) . 15_665 ?
N9 C7 C8 41.2(6) 15_665 15_665 ?
N9 C7 C8 41.2(6) . . ?
N9 C7 C8 77.9(8) 15_665 . ?
C8 C7 C8 36.7(6) 15_665 . ?
N9 C7 H7 120.5 . . ?
N9 C7 H7 120.5 15_665 . ?
C8 C7 H7 161.7 15_665 . ?
C8 C7 H7 161.7 . . ?
C8 C8 N9 106.7(5) 15_665 . ?
C8 C8 C7 71.7(3) 15_665 . ?
N9 C8 C7 35.0(3) . . ?
C8 C8 H8 126.7 15_665 . ?
N9 C8 H8 126.7 . . ?
C7 C8 H8 161.7 . . ?
C1 N1 C1 100.1(11) 15 . ?
C1 N1 Cd1 127.6(6) 15 . ?
C1 N1 Cd1 127.6(6) . . ?
C1 N2 N2 105.3(5) . 15 ?
C1 N2 Cd3 124.4(6) . 11_566 ?
N2 N2 Cd3 130.24(17) 15 11_566 ?
C2 N3 C2 101.2(9) 16 . ?
C2 N3 Cd1 129.4(4) 16 . ?
C2 N3 Cd1 129.4(4) . . ?
C4 N4 Cd4' 179.0(12) . . ?
C4 N4 Cd4 162.5(14) . . ?
Cd4' N4 Cd4 16.5(7) . . ?
C2 N5 N5 105.6(5) . 16 ?
C2 N5 Cd2 123.3(5) . . ?
N5 N5 Cd2 130.61(16) 16 . ?
C6 N6 N7 105.1(7) . . ?
C6 N6 Cd2 131.2(6) . . ?
N7 N6 Cd2 121.8(5) . . ?
C3 N7 N6 105.7(7) . . ?
C3 N7 Cd3 130.2(6) . . ?
N6 N7 Cd3 121.9(5) . . ?
C3 N8 C6 101.3(8) . . ?
C3 N8 Cd2 127.0(6) . 11_666 ?
C6 N8 Cd2 131.5(6) . 11_666 ?
C7 N9 C8 103.8(7) . . ?
C7 N9 Cd3 123.8(8) . . ?
C8 N9 Cd3 132.4(6) . . ?
C5 N11 C5 101.5(11) 15 . ?
C5 N11 Cd4 126.1(7) 15 . ?
C5 N11 Cd4 126.1(7) . . ?
C5 N11 Cd4' 129.2(5) 15 . ?
C5 N11 Cd4' 129.2(5) . . ?
Cd4 N11 Cd4' 18.7(9) . . ?
C5 N12 N12 105.7(5) . 15 ?
C5 N12 Cd2 123.1(6) . 3_544 ?
N12 N12 Cd2 131.02(18) 15 3_544 ?

loop_
_geom_bond_atom_site_label_1
_geom_bond_atom_site_label_2
_geom_bond_distance
_geom_bond_site_symmetry_2
_geom_bond_publ_flag
Cd1 N3 2.245(9) . ?
Cd1 N3 2.245(9) 2 ?
Cd1 N1 2.353(10) . ?
Cd1 N1 2.353(10) 2 ?
Cd1 F1 2.423(6) 9 ?
Cd1 F1 2.423(6) . ?
Cd2 N12 2.301(7) 4 ?
Cd2 F2 2.304(4) . ?
Cd2 N5 2.328(6) . ?
Cd2 N6 2.339(7) . ?
Cd2 N8 2.364(7) 12_656 ?
Cd2 S1 2.855(3) . ?
Cd3 F2 2.318(7) . ?
Cd3 N2 2.337(7) 3_554 ?
Cd3 N2 2.337(7) 12_666 ?
Cd3 N7 2.357(7) 10 ?
Cd3 N7 2.357(7) . ?
Cd3 N9 2.388(9) . ?
Cd4 Cd4' 0.70(3) . ?
Cd4 N11 1.976(11) . ?
Cd4 N11 1.976(11) 10 ?
Cd4 N4 2.450(12) 15 ?
Cd4 N4 2.450(12) . ?
Cd4' F1 2.109(9) . ?
Cd4' N11 2.168(10) . ?
Cd4' N11 2.168(10) 10 ?
Cd4' N4 2.417(10) 15 ?
Cd4' N4 2.417(10) . ?
S1 C4 1.678(16) . ?
S1 Cd2 2.855(3) 10 ?
F1 Cd1 2.423(6) 9 ?
F2 Cd2 2.304(4) 10 ?
C1 N2 1.314(11) . ?
C1 N1 1.329(11) . ?
C1 C1 2.037(19) 15 ?
C1 H1A 0.9300 . ?
C2 N5 1.324(10) . ?
C2 N3 1.343(9) . ?
C2 H2A 0.9300 . ?
C3 N7 1.315(10) . ?
C3 N8 1.322(11) . ?
C3 H3A 0.9300 . ?
C4 N4 1.152(16) . ?
C5 N12 1.307(11) . ?
C5 N11 1.345(11) . ?
C5 H5A 0.9300 . ?
C6 N6 1.321(11) . ?
C6 N8 1.357(11) . ?
C6 H6A 0.9300 . ?
C7 N9 1.182(11) . ?
C7 N9 1.182(11) 15_665 ?
C7 C8 2.000(15) 15_665 ?
C7 C8 2.000(15) . ?
C7 H7 0.9300 . ?
C8 C8 1.259(17) 15_665 ?
C8 N9 1.356(12) . ?
C8 H8 0.9300 . ?
N1 C1 1.329(11) 15 ?
N2 N2 1.345(14) 15 ?
N2 Cd3 2.337(7) 11_566 ?
N3 C2 1.343(9) 16 ?
N5 N5 1.365(13) 16 ?
N6 N7 1.371(9) . ?
N8 Cd2 2.364(7) 11_666 ?
N11 C5 1.345(11) 15 ?
N12 N12 1.376(14) 15 ?
N12 Cd2 2.301(7) 3_544 ?
